data_7020538
loop_
_publ_author_name
'Abdulmalic, Mohammad A.'
'Aliabadi, Azar'
'Petr, Andreas'
'Krupskaya, Yulia'
'Kataev, Vladislav'
'B\"uchner, Bernd'
'Hahn, Torsten'
'Kortus, Jens'
'R\"uffer, Tobias'

_publ_section_title
;
 An interplay between the spin density distribution and magnetic
 superexchange interactions: a case study of mononuclear
 [(n)Bu(4)N](2)[Cu(opooMe)] and novel asymmetric trinuclear
 [Cu(3)(opooMe)(pmdta)(2)](NO(3))(2)&#x00B7;3MeCN.
;
_journal_issue 48
_journal_name_full 'Dalton transactions (Cambridge, England : 2003)'
_journal_page_first 14657
_journal_page_last 14670
_journal_paper_doi 10.1039/c2dt31802d
_journal_volume 41
_journal_year 2012
_chemical_formula_moiety 'C11 H7 N3 Ni O5, 2(C16 H36 N), 1.25(H2 O)'
_chemical_formula_sum 'C43 H81.5 N5 Ni O6.25'
_chemical_formula_weight 827.34
_chemical_name_systematic
;
?
;
_space_group_IT_number 2
_symmetry_cell_setting triclinic
_symmetry_space_group_name_Hall '-P 1'
_symmetry_space_group_name_H-M 'P -1'
_atom_sites_solution_hydrogens geom
_atom_sites_solution_primary direct
_atom_sites_solution_secondary difmap
_audit_creation_method SHELXL-97
_cell_angle_alpha 97.566(3)
_cell_angle_beta 95.666(2)
_cell_angle_gamma 110.349(3)
_cell_formula_units_Z 2
_cell_length_a 11.3391(3)
_cell_length_b 13.9271(4)
_cell_length_c 15.9078(5)
_cell_measurement_reflns_used 7743
_cell_measurement_temperature 115
_cell_measurement_theta_max 28.0380
_cell_measurement_theta_min 2.9137
_cell_volume 2306.49(13)
_computing_cell_refinement
;
CrysAlisPro, Oxford Diffraction Ltd.,
Version 1.171.33.64 (release 22-03-2010 CrysAlis171 .NET)
(compiled Mar 22 2010,13:57:49)
;
_computing_data_collection
;
CrysAlisPro, Oxford Diffraction Ltd.,
Version 1.171.33.64 (release 22-03-2010 CrysAlis171 .NET)
(compiled Mar 22 2010,13:57:49)
;
_computing_data_reduction
;
CrysAlisPro, Oxford Diffraction Ltd.,
Version 1.171.33.64 (release 22-03-2010 CrysAlis171 .NET)
(compiled Mar 22 2010,13:57:49)
;
_computing_structure_refinement 'SHELXL-97 (Sheldrick, 1997)'
_computing_structure_solution 'SHELXS-97 (Sheldrick, 1997)'
_diffrn_ambient_temperature 115
_diffrn_measured_fraction_theta_full 0.995
_diffrn_measured_fraction_theta_max 0.995
_diffrn_measurement_device_type 'oxford gemini s'
_diffrn_measurement_method '\w scans'
_diffrn_radiation_monochromator graphite
_diffrn_radiation_source 'fine-focus sealed tube'
_diffrn_radiation_type MoK\a
_diffrn_radiation_wavelength 0.71073
_diffrn_reflns_av_R_equivalents 0.0246
_diffrn_reflns_av_sigmaI/netI 0.0528
_diffrn_reflns_limit_h_max 13
_diffrn_reflns_limit_h_min -12
_diffrn_reflns_limit_k_max 16
_diffrn_reflns_limit_k_min -16
_diffrn_reflns_limit_l_max 18
_diffrn_reflns_limit_l_min -18
_diffrn_reflns_number 14819
_diffrn_reflns_theta_full 25.00
_diffrn_reflns_theta_max 25.00
_diffrn_reflns_theta_min 2.92
_diffrn_standards_decay_% 0
_diffrn_standards_interval_count 50
_diffrn_standards_interval_time 10
_diffrn_standards_number 2
_exptl_absorpt_coefficient_mu 0.470
_exptl_absorpt_correction_T_max 1.00000
_exptl_absorpt_correction_T_min 0.93951
_exptl_absorpt_correction_type multi-scan
_exptl_absorpt_process_details
;
CrysAlisPro, Oxford Diffraction Ltd.,
Version 1.171.33.64 (release 22-03-2010 CrysAlis171 .NET)
(compiled Mar 22 2010,13:57:49)
Empirical absorption correction using spherical harmonics,
implemented in SCALE3 ABSPACK scaling algorithm.
;
_exptl_crystal_colour orange
_exptl_crystal_density_diffrn 1.191
_exptl_crystal_density_method 'not measured'
_exptl_crystal_description block
_exptl_crystal_F_000 905
_exptl_crystal_size_max 0.35
_exptl_crystal_size_mid 0.35
_exptl_crystal_size_min 0.3
_refine_diff_density_max 0.331
_refine_diff_density_min -0.240
_refine_diff_density_rms 0.042
_refine_ls_extinction_method none
_refine_ls_goodness_of_fit_ref 0.924
_refine_ls_hydrogen_treatment mixed
_refine_ls_matrix_type full
_refine_ls_number_parameters 514
_refine_ls_number_reflns 8095
_refine_ls_number_restraints 9
_refine_ls_restrained_S_all 0.926
_refine_ls_R_factor_all 0.0541
_refine_ls_R_factor_gt 0.0350
_refine_ls_shift/su_max 0.001
_refine_ls_shift/su_mean 0.000
_refine_ls_structure_factor_coef Fsqd
_refine_ls_weighting_details 'calc w=1/[\s^2^(Fo^2^)+(0.0426P)^2^+0.0000P] where P=(Fo^2^+2Fc^2^)/3'
_refine_ls_weighting_scheme calc
_refine_ls_wR_factor_gt 0.0752
_refine_ls_wR_factor_ref 0.0778
_reflns_number_gt 5822
_reflns_number_total 8095
_reflns_threshold_expression >2sigma(I)
_cod_data_source_file c2dt31802d.txt
_cod_data_source_block abdul146
_cod_original_cell_volume 2306.49(12)
_cod_original_sg_symbol_H-M P-1
_cod_original_formula_sum 'C43 H81.50 N5 Ni O6.25'
_cod_database_code 7020538

loop_
_symmetry_equiv_pos_as_xyz
'x, y, z'
'-x, -y, -z'

loop_
_atom_site_label
_atom_site_type_symbol
_atom_site_fract_x
_atom_site_fract_y
_atom_site_fract_z
_atom_site_U_iso_or_equiv
_atom_site_adp_type
_atom_site_occupancy
_atom_site_symmetry_multiplicity
_atom_site_calc_flag
_atom_site_refinement_flags
C1 C 0.7177(2) 0.27597(16) 0.29698(12) 0.0299(5) Uani 1 1 d .
C2 C 0.7294(2) 0.18506(16) 0.33829(12) 0.0314(5) Uani 1 1 d .
C3 C 0.27588(18) 0.07125(15) 0.13588(12) 0.0261(4) Uani 1 1 d .
C4 C 0.2622(2) -0.02488(16) 0.17874(12) 0.0282(5) Uani 1 1 d .
C2N C 0.6161(2) 0.00889(16) 0.35469(13) 0.0421(6) Uani 1 1 d .
H2N1 H 0.5323 -0.0433 0.3379 0.063 Uiso 0.50 1 calc PR
H2N2 H 0.6361 0.0246 0.4162 0.063 Uiso 0.50 1 calc PR
H2N3 H 0.6770 -0.0165 0.3317 0.063 Uiso 0.50 1 calc PR
H2N4 H 0.6980 0.0198 0.3859 0.063 Uiso 0.50 1 calc PR
H2N5 H 0.5942 -0.0481 0.3076 0.063 Uiso 0.50 1 calc PR
H2N6 H 0.5532 -0.0070 0.3921 0.063 Uiso 0.50 1 calc PR
C5 C 0.55832(19) 0.30725(15) 0.19875(11) 0.0276(5) Uani 1 1 d .
C6 C 0.6232(2) 0.40764(15) 0.18656(12) 0.0335(5) Uani 1 1 d .
H6 H 0.7029 0.4469 0.2184 0.040 Uiso 1 1 calc R
C7 C 0.5678(2) 0.44899(16) 0.12611(13) 0.0367(5) Uani 1 1 d .
H7 H 0.6102 0.5167 0.1182 0.044 Uiso 1 1 calc R
C8 C 0.4507(2) 0.39092(16) 0.07779(13) 0.0340(5) Uani 1 1 d .
H8 H 0.4159 0.4194 0.0368 0.041 Uiso 1 1 calc R
C9 C 0.38405(19) 0.29070(16) 0.08953(12) 0.0301(5) Uani 1 1 d .
H9 H 0.3052 0.2517 0.0564 0.036 Uiso 1 1 calc R
C10 C 0.43646(18) 0.24901(15) 0.15145(11) 0.0252(4) Uani 1 1 d .
C12 C 0.1619(2) -0.14307(14) 0.35034(12) 0.0286(5) Uani 1 1 d .
H12A H 0.2335 -0.1157 0.3203 0.034 Uiso 1 1 calc R
H12B H 0.0850 -0.1568 0.3106 0.034 Uiso 1 1 calc R
C13 C 0.1704(2) -0.05978(14) 0.42452(12) 0.0316(5) Uani 1 1 d .
H13A H 0.1148 -0.0907 0.4641 0.038 Uiso 1 1 calc R
H13B H 0.2569 -0.0294 0.4551 0.038 Uiso 1 1 calc R
C14 C 0.1323(2) 0.02423(15) 0.39249(13) 0.0405(6) Uani 1 1 d .
H14A H 0.1831 0.0503 0.3490 0.049 Uiso 1 1 calc R
H14B H 0.0437 -0.0057 0.3657 0.049 Uiso 1 1 calc R
C15 C 0.1492(3) 0.11394(16) 0.46313(15) 0.0548(7) Uani 1 1 d .
H15A H 0.1230 0.1647 0.4396 0.082 Uiso 1 1 calc R
H15B H 0.2372 0.1454 0.4887 0.082 Uiso 1 1 calc R
H15C H 0.0983 0.0888 0.5060 0.082 Uiso 1 1 calc R
C16 C 0.04481(18) -0.29881(15) 0.41455(12) 0.0278(4) Uani 1 1 d .
H16A H 0.0414 -0.3684 0.4192 0.033 Uiso 1 1 calc R
H16B H 0.0566 -0.2608 0.4723 0.033 Uiso 1 1 calc R
C17 C -0.08183(19) -0.30681(15) 0.36739(12) 0.0310(5) Uani 1 1 d .
H17A H -0.0902 -0.3366 0.3075 0.037 Uiso 1 1 calc R
H17B H -0.0849 -0.2377 0.3701 0.037 Uiso 1 1 calc R
C18 C -0.19171(19) -0.37408(15) 0.40641(13) 0.0344(5) Uani 1 1 d .
H18A H -0.1766 -0.3497 0.4679 0.041 Uiso 1 1 calc R
H18B H -0.1948 -0.4452 0.3968 0.041 Uiso 1 1 calc R
C19 C -0.31955(19) -0.37225(16) 0.36868(14) 0.0374(5) Uani 1 1 d .
H19A H -0.3856 -0.4151 0.3956 0.056 Uiso 1 1 calc R
H19B H -0.3362 -0.3984 0.3081 0.056 Uiso 1 1 calc R
H19C H -0.3174 -0.3021 0.3786 0.056 Uiso 1 1 calc R
C20 C 0.15712(19) -0.31648(15) 0.29068(12) 0.0313(5) Uani 1 1 d .
H20A H 0.1277 -0.3876 0.3007 0.038 Uiso 1 1 calc R
H20B H 0.0946 -0.3117 0.2469 0.038 Uiso 1 1 calc R
C21 C 0.28185(19) -0.29453(15) 0.25566(12) 0.0326(5) Uani 1 1 d .
H21A H 0.3411 -0.3112 0.2939 0.039 Uiso 1 1 calc R
H21B H 0.3190 -0.2211 0.2529 0.039 Uiso 1 1 calc R
C22 C 0.2602(2) -0.35886(16) 0.16650(12) 0.0350(5) Uani 1 1 d .
H22A H 0.1998 -0.4284 0.1655 0.042 Uiso 1 1 calc R
H22B H 0.2234 -0.3278 0.1251 0.042 Uiso 1 1 calc R
C23 C 0.3824(2) -0.36607(16) 0.14020(14) 0.0415(6) Uani 1 1 d .
H23A H 0.3642 -0.4068 0.0836 0.062 Uiso 1 1 calc R
H23B H 0.4180 -0.3986 0.1800 0.062 Uiso 1 1 calc R
H23C H 0.4421 -0.2974 0.1403 0.062 Uiso 1 1 calc R
C24 C 0.27973(18) -0.22463(14) 0.43651(12) 0.0269(4) Uani 1 1 d .
H24A H 0.3534 -0.1896 0.4107 0.032 Uiso 1 1 calc R
H24B H 0.2795 -0.1772 0.4869 0.032 Uiso 1 1 calc R
C25 C 0.29556(18) -0.31942(14) 0.46545(12) 0.0269(4) Uani 1 1 d .
H25A H 0.2725 -0.3756 0.4166 0.032 Uiso 1 1 calc R
H25B H 0.2394 -0.3426 0.5069 0.032 Uiso 1 1 calc R
C26 C 0.43273(19) -0.29290(15) 0.50570(13) 0.0323(5) Uani 1 1 d .
H26A H 0.4873 -0.2768 0.4622 0.039 Uiso 1 1 calc R
H26B H 0.4583 -0.2314 0.5499 0.039 Uiso 1 1 calc R
C27 C 0.4509(2) -0.38144(16) 0.54480(13) 0.0390(5) Uani 1 1 d .
H27A H 0.5385 -0.3614 0.5697 0.059 Uiso 1 1 calc R
H27B H 0.4277 -0.4420 0.5010 0.059 Uiso 1 1 calc R
H27C H 0.3980 -0.3969 0.5885 0.059 Uiso 1 1 calc R
C28 C 0.80522(17) 0.19259(14) 0.10628(11) 0.0244(4) Uani 1 1 d .
H28A H 0.7573 0.1633 0.1500 0.029 Uiso 1 1 calc R
H28B H 0.8224 0.2668 0.1164 0.029 Uiso 1 1 calc R
C29 C 0.72266(17) 0.14505(14) 0.01934(11) 0.0256(4) Uani 1 1 d .
H29A H 0.7031 0.0705 0.0086 0.031 Uiso 1 1 calc R
H29B H 0.7688 0.1743 -0.0252 0.031 Uiso 1 1 calc R
C30 C 0.59983(18) 0.16605(14) 0.01597(12) 0.0264(4) Uani 1 1 d .
H30A H 0.5582 0.1425 0.0639 0.032 Uiso 1 1 calc R
H30B H 0.6198 0.2405 0.0222 0.032 Uiso 1 1 calc R
C31 C 0.50903(19) 0.11228(15) -0.06697(12) 0.0332(5) Uani 1 1 d .
H31A H 0.4329 0.1277 -0.0659 0.050 Uiso 1 1 calc R
H31B H 0.4878 0.0385 -0.0730 0.050 Uiso 1 1 calc R
H31C H 0.5489 0.1367 -0.1146 0.050 Uiso 1 1 calc R
C32 C 1.00374(18) 0.20821(14) 0.04359(11) 0.0238(4) Uani 1 1 d .
H32A H 1.0835 0.1972 0.0532 0.029 Uiso 1 1 calc R
H32B H 0.9546 0.1621 -0.0090 0.029 Uiso 1 1 calc R
C33 C 1.03293(19) 0.31938(14) 0.03045(12) 0.0295(5) Uani 1 1 d .
H33A H 1.0948 0.3666 0.0781 0.035 Uiso 1 1 calc R
H33B H 0.9559 0.3350 0.0290 0.035 Uiso 1 1 calc R
C34 C 1.08552(19) 0.33530(15) -0.05333(12) 0.0314(5) Uani 1 1 d .
H34A H 1.1656 0.3242 -0.0498 0.038 Uiso 1 1 calc R
H34B H 1.0265 0.2838 -0.1000 0.038 Uiso 1 1 calc R
C35 C 1.1070(2) 0.44335(16) -0.07328(14) 0.0410(5) Uani 1 1 d .
H35A H 1.1393 0.4492 -0.1267 0.061 Uiso 1 1 calc R
H35B H 1.1674 0.4946 -0.0282 0.061 Uiso 1 1 calc R
H35C H 1.0279 0.4545 -0.0776 0.061 Uiso 1 1 calc R
C36 C 0.91111(18) 0.06273(13) 0.11376(11) 0.0240(4) Uani 1 1 d .
H36A H 0.9938 0.0562 0.1180 0.029 Uiso 1 1 calc R
H36B H 0.8639 0.0249 0.0579 0.029 Uiso 1 1 calc R
C37 C 0.84167(18) 0.00985(14) 0.18176(11) 0.0263(4) Uani 1 1 d .
H37A H 0.7562 0.0109 0.1767 0.032 Uiso 1 1 calc R
H37B H 0.8866 0.0458 0.2386 0.032 Uiso 1 1 calc R
C38 C 0.8365(2) -0.10204(14) 0.16767(13) 0.0326(5) Uani 1 1 d .
H38A H 0.9228 -0.1014 0.1750 0.039 Uiso 1 1 calc R
H38B H 0.7975 -0.1349 0.1090 0.039 Uiso 1 1 calc R
C39 C 0.7624(2) -0.16684(16) 0.22860(14) 0.0431(6) Uani 1 1 d .
H39A H 0.7622 -0.2363 0.2164 0.065 Uiso 1 1 calc R
H39B H 0.6764 -0.1690 0.2210 0.065 Uiso 1 1 calc R
H39C H 0.8019 -0.1360 0.2868 0.065 Uiso 1 1 calc R
C40 C 1.00551(18) 0.24170(14) 0.20312(11) 0.0248(4) Uani 1 1 d .
H40A H 1.0247 0.3146 0.2001 0.030 Uiso 1 1 calc R
H40B H 0.9514 0.2249 0.2468 0.030 Uiso 1 1 calc R
C41 C 1.12843(18) 0.22717(14) 0.23116(12) 0.0272(4) Uani 1 1 d .
H41A H 1.1776 0.2329 0.1843 0.033 Uiso 1 1 calc R
H41B H 1.1093 0.1580 0.2447 0.033 Uiso 1 1 calc R
C42 C 1.2078(2) 0.30794(15) 0.30978(12) 0.0339(5) Uani 1 1 d .
H42A H 1.1529 0.3118 0.3522 0.041 Uiso 1 1 calc R
H42B H 1.2724 0.2848 0.3349 0.041 Uiso 1 1 calc R
C43 C 1.2721(2) 0.41558(15) 0.29017(14) 0.0441(6) Uani 1 1 d .
H43A H 1.3199 0.4621 0.3421 0.066 Uiso 1 1 calc R
H43B H 1.2088 0.4400 0.2666 0.066 Uiso 1 1 calc R
H43C H 1.3285 0.4130 0.2494 0.066 Uiso 1 1 calc R
N1 N 0.60233(15) 0.24954(12) 0.25267(9) 0.0264(4) Uani 1 1 d .
N2 N 0.62073(16) 0.10308(13) 0.32173(10) 0.0311(4) Uani 1 1 d .
N3 N 0.38433(15) 0.14910(12) 0.17213(9) 0.0257(4) Uani 1 1 d .
N4 N 0.93135(14) 0.17673(11) 0.11719(9) 0.0221(3) Uani 1 1 d .
N5 N 0.16095(15) -0.24557(11) 0.37312(9) 0.0258(4) Uani 1 1 d .
O1 O 0.80879(14) 0.36046(11) 0.30486(9) 0.0420(4) Uani 1 1 d .
O2 O 0.83274(13) 0.19437(11) 0.38068(8) 0.0393(4) Uani 1 1 d .
O3 O 0.19532(12) 0.07015(10) 0.07709(8) 0.0310(3) Uani 1 1 d .
O5 O 0.16490(13) -0.10258(10) 0.15988(8) 0.0350(3) Uani 1 1 d .
O4 O 0.35992(12) -0.01445(10) 0.23443(8) 0.0301(3) Uani 1 1 d .
Ni1 Ni 0.49033(2) 0.117514(19) 0.248758(15) 0.02688(8) Uani 1 1 d .
O6 O 0.02698(18) -0.54809(13) 0.42029(11) 0.0553(5) Uani 1 1 d D
O7 O -0.0023(12) -0.5293(8) 0.2583(8) 0.154(5) Uani 0.25 1 d PU
H7A H -0.0896 -0.5410 0.2353 0.185 Uiso 0.25 1 calc PR
H7B H 0.0303 -0.5727 0.2220 0.185 Uiso 0.25 1 calc PR
H1O H 0.043(2) -0.6032(14) 0.4293(14) 0.049(7) Uiso 1 1 d D
H2O H -0.054(2) -0.585(2) 0.3874(18) 0.112(12) Uiso 1 1 d D

loop_
_atom_site_aniso_label
_atom_site_aniso_U_11
_atom_site_aniso_U_22
_atom_site_aniso_U_33
_atom_site_aniso_U_23
_atom_site_aniso_U_13
_atom_site_aniso_U_12
C1 0.0266(12) 0.0414(13) 0.0188(10) -0.0055(9) 0.0009(9) 0.0134(10)
C2 0.0297(13) 0.0496(14) 0.0160(10) -0.0042(9) 0.0008(9) 0.0202(11)
C3 0.0227(12) 0.0376(12) 0.0206(10) -0.0017(9) 0.0057(9) 0.0161(10)
C4 0.0261(12) 0.0394(13) 0.0196(10) -0.0002(9) 0.0070(9) 0.0137(10)
C2N 0.0449(15) 0.0501(14) 0.0337(12) 0.0048(11) -0.0011(11) 0.0231(12)
C5 0.0284(12) 0.0359(12) 0.0209(10) -0.0004(9) 0.0062(9) 0.0159(10)
C6 0.0307(13) 0.0349(12) 0.0318(12) -0.0023(10) 0.0028(10) 0.0118(10)
C7 0.0414(14) 0.0335(12) 0.0384(13) 0.0073(10) 0.0126(11) 0.0155(11)
C8 0.0360(13) 0.0451(13) 0.0318(12) 0.0132(10) 0.0093(10) 0.0249(11)
C9 0.0246(12) 0.0439(13) 0.0272(11) 0.0043(10) 0.0062(9) 0.0194(10)
C10 0.0248(11) 0.0362(12) 0.0194(10) 0.0017(9) 0.0065(9) 0.0172(9)
C12 0.0335(12) 0.0313(11) 0.0258(11) 0.0089(9) 0.0048(9) 0.0161(9)
C13 0.0370(13) 0.0314(11) 0.0291(11) 0.0072(9) 0.0066(9) 0.0148(10)
C14 0.0549(16) 0.0373(13) 0.0384(13) 0.0125(10) 0.0136(11) 0.0242(11)
C15 0.081(2) 0.0368(14) 0.0586(16) 0.0128(12) 0.0267(15) 0.0303(13)
C16 0.0261(12) 0.0292(11) 0.0287(11) 0.0056(9) 0.0040(9) 0.0107(9)
C17 0.0301(12) 0.0331(12) 0.0318(11) 0.0016(9) 0.0010(9) 0.0166(9)
C18 0.0308(13) 0.0345(12) 0.0391(12) 0.0028(10) 0.0047(10) 0.0151(10)
C19 0.0296(13) 0.0384(13) 0.0452(13) 0.0061(10) 0.0059(10) 0.0142(10)
C20 0.0339(13) 0.0361(12) 0.0242(11) -0.0031(9) -0.0011(9) 0.0179(10)
C21 0.0337(13) 0.0376(12) 0.0284(11) 0.0013(9) 0.0022(9) 0.0176(10)
C22 0.0426(14) 0.0367(12) 0.0312(12) 0.0038(9) 0.0060(10) 0.0220(10)
C23 0.0511(15) 0.0436(13) 0.0367(13) 0.0052(10) 0.0146(11) 0.0243(11)
C24 0.0242(11) 0.0304(11) 0.0249(10) 0.0021(9) 0.0012(9) 0.0103(9)
C25 0.0266(12) 0.0281(11) 0.0276(11) 0.0041(9) 0.0037(9) 0.0125(9)
C26 0.0258(12) 0.0368(12) 0.0347(12) 0.0024(9) 0.0012(9) 0.0142(10)
C27 0.0409(14) 0.0442(13) 0.0369(13) 0.0055(10) -0.0023(10) 0.0246(11)
C28 0.0216(11) 0.0288(11) 0.0261(10) 0.0038(8) 0.0057(8) 0.0131(9)
C29 0.0227(11) 0.0320(11) 0.0243(10) 0.0026(9) 0.0045(8) 0.0133(9)
C30 0.0246(11) 0.0293(11) 0.0287(11) 0.0053(9) 0.0043(9) 0.0138(9)
C31 0.0248(12) 0.0398(12) 0.0364(12) 0.0042(10) -0.0001(9) 0.0159(10)
C32 0.0187(10) 0.0330(11) 0.0207(10) 0.0028(8) 0.0051(8) 0.0109(8)
C33 0.0272(12) 0.0311(11) 0.0285(11) 0.0019(9) 0.0049(9) 0.0095(9)
C34 0.0256(12) 0.0364(12) 0.0309(11) 0.0077(9) 0.0050(9) 0.0092(9)
C35 0.0336(13) 0.0413(13) 0.0445(13) 0.0143(11) 0.0060(11) 0.0070(10)
C36 0.0218(11) 0.0274(11) 0.0238(10) 0.0015(8) -0.0005(8) 0.0123(8)
C37 0.0217(11) 0.0295(11) 0.0258(10) 0.0030(9) 0.0003(8) 0.0087(9)
C38 0.0312(12) 0.0314(12) 0.0363(12) 0.0069(9) 0.0025(10) 0.0132(10)
C39 0.0455(15) 0.0366(13) 0.0496(14) 0.0185(11) 0.0057(11) 0.0147(11)
C40 0.0244(11) 0.0282(11) 0.0205(10) -0.0007(8) 0.0020(8) 0.0102(9)
C41 0.0251(11) 0.0288(11) 0.0269(11) 0.0025(8) 0.0001(9) 0.0108(9)
C42 0.0340(13) 0.0394(13) 0.0266(11) 0.0017(9) -0.0033(9) 0.0149(10)
C43 0.0436(15) 0.0360(13) 0.0420(13) -0.0046(10) -0.0059(11) 0.0089(11)
N1 0.0234(10) 0.0374(10) 0.0188(8) -0.0002(7) 0.0007(7) 0.0140(8)
N2 0.0301(11) 0.0414(10) 0.0230(9) 0.0038(8) -0.0002(7) 0.0165(9)
N3 0.0198(9) 0.0354(10) 0.0217(8) 0.0007(7) 0.0031(7) 0.0116(8)
N4 0.0195(9) 0.0280(9) 0.0193(8) 0.0006(7) 0.0020(7) 0.0110(7)
N5 0.0268(10) 0.0303(9) 0.0231(9) 0.0036(7) 0.0025(7) 0.0147(7)
O1 0.0311(9) 0.0433(9) 0.0396(9) -0.0051(7) -0.0087(7) 0.0069(7)
O2 0.0292(9) 0.0616(10) 0.0262(8) 0.0003(7) -0.0059(6) 0.0209(7)
O3 0.0253(8) 0.0436(8) 0.0247(7) -0.0018(6) -0.0028(6) 0.0178(7)
O5 0.0279(9) 0.0425(9) 0.0261(7) 0.0016(6) 0.0040(6) 0.0042(7)
O4 0.0274(8) 0.0397(8) 0.0241(7) 0.0071(6) 0.0044(6) 0.0129(7)
Ni1 0.02216(15) 0.03750(16) 0.02136(14) 0.00270(11) 0.00091(10) 0.01294(12)
O6 0.0483(12) 0.0461(11) 0.0603(12) 0.0008(9) -0.0169(9) 0.0132(9)
O7 0.156(11) 0.127(9) 0.194(13) 0.025(8) 0.076(10) 0.060(8)

loop_
_atom_type_symbol
_atom_type_description
_atom_type_scat_dispersion_real
_atom_type_scat_dispersion_imag
_atom_type_scat_source
C C 0.0033 0.0016 'International Tables Vol C Tables 4.2.6.8 and 6.1.1.4'
N N 0.0061 0.0033 'International Tables Vol C Tables 4.2.6.8 and 6.1.1.4'
O O 0.0106 0.0060 'International Tables Vol C Tables 4.2.6.8 and 6.1.1.4'
Ni Ni 0.3393 1.1124 'International Tables Vol C Tables 4.2.6.8 and 6.1.1.4'
H H 0.0000 0.0000 'International Tables Vol C Tables 4.2.6.8 and 6.1.1.4'

loop_
_geom_angle_atom_site_label_1
_geom_angle_atom_site_label_2
_geom_angle_atom_site_label_3
_geom_angle
O1 C1 N1 127.25(19)
O1 C1 C2 122.03(18)
N1 C1 C2 110.70(17)
O2 C2 N2 128.33(19)
O2 C2 C1 119.99(19)
N2 C2 C1 111.68(17)
O3 C3 N3 128.48(18)
O3 C3 C4 122.12(18)
N3 C3 C4 109.40(17)
O5 C4 O4 124.91(18)
O5 C4 C3 120.36(18)
O4 C4 C3 114.73(17)
N2 C2N H2N1 109.5
N2 C2N H2N2 109.5
H2N1 C2N H2N2 109.5
N2 C2N H2N3 109.5
H2N1 C2N H2N3 109.5
H2N2 C2N H2N3 109.5
N2 C2N H2N4 109.5
H2N1 C2N H2N4 141.1
H2N2 C2N H2N4 56.3
H2N3 C2N H2N4 56.3
N2 C2N H2N5 109.5
H2N1 C2N H2N5 56.3
H2N2 C2N H2N5 141.1
H2N3 C2N H2N5 56.3
H2N4 C2N H2N5 109.5
N2 C2N H2N6 109.5
H2N1 C2N H2N6 56.3
H2N2 C2N H2N6 56.3
H2N3 C2N H2N6 141.1
H2N4 C2N H2N6 109.5
H2N5 C2N H2N6 109.5
C6 C5 C10 120.12(18)
C6 C5 N1 127.37(18)
C10 C5 N1 112.44(16)
C5 C6 C7 119.1(2)
C5 C6 H6 120.4
C7 C6 H6 120.4
C8 C7 C6 120.80(19)
C8 C7 H7 119.6
C6 C7 H7 119.6
C7 C8 C9 120.84(18)
C7 C8 H8 119.6
C9 C8 H8 119.6
C8 C9 C10 119.18(19)
C8 C9 H9 120.4
C10 C9 H9 120.4
C9 C10 N3 127.52(18)
C9 C10 C5 119.86(18)
N3 C10 C5 112.55(16)
C13 C12 N5 116.24(14)
C13 C12 H12A 108.2
N5 C12 H12A 108.2
C13 C12 H12B 108.2
N5 C12 H12B 108.2
H12A C12 H12B 107.4
C14 C13 C12 110.53(16)
C14 C13 H13A 109.5
C12 C13 H13A 109.5
C14 C13 H13B 109.5
C12 C13 H13B 109.5
H13A C13 H13B 108.1
C15 C14 C13 112.81(18)
C15 C14 H14A 109.0
C13 C14 H14A 109.0
C15 C14 H14B 109.0
C13 C14 H14B 109.0
H14A C14 H14B 107.8
C14 C15 H15A 109.5
C14 C15 H15B 109.5
H15A C15 H15B 109.5
C14 C15 H15C 109.5
H15A C15 H15C 109.5
H15B C15 H15C 109.5
C17 C16 N5 115.32(15)
C17 C16 H16A 108.4
N5 C16 H16A 108.4
C17 C16 H16B 108.4
N5 C16 H16B 108.4
H16A C16 H16B 107.5
C16 C17 C18 110.99(15)
C16 C17 H17A 109.4
C18 C17 H17A 109.4
C16 C17 H17B 109.4
C18 C17 H17B 109.4
H17A C17 H17B 108.0
C17 C18 C19 112.54(16)
C17 C18 H18A 109.1
C19 C18 H18A 109.1
C17 C18 H18B 109.1
C19 C18 H18B 109.1
H18A C18 H18B 107.8
C18 C19 H19A 109.5
C18 C19 H19B 109.5
H19A C19 H19B 109.5
C18 C19 H19C 109.5
H19A C19 H19C 109.5
H19B C19 H19C 109.5
C21 C20 N5 116.17(16)
C21 C20 O7 114.1(3)
N5 C20 O7 120.7(2)
C21 C20 H20A 108.2
N5 C20 H20A 108.2
O7 C20 H20A 24.5
C21 C20 H20B 108.2
N5 C20 H20B 108.2
O7 C20 H20B 83.2
H20A C20 H20B 107.4
C20 C21 C22 110.57(17)
C20 C21 H21A 109.5
C22 C21 H21A 109.5
C20 C21 H21B 109.5
C22 C21 H21B 109.5
H21A C21 H21B 108.1
C23 C22 C21 112.44(18)
C23 C22 H22A 109.1
C21 C22 H22A 109.1
C23 C22 H22B 109.1
C21 C22 H22B 109.1
H22A C22 H22B 107.8
C22 C23 H23A 109.5
C22 C23 H23B 109.5
H23A C23 H23B 109.5
C22 C23 H23C 109.5
H23A C23 H23C 109.5
H23B C23 H23C 109.5
C25 C24 N5 115.80(15)
C25 C24 H24A 108.3
N5 C24 H24A 108.3
C25 C24 H24B 108.3
N5 C24 H24B 108.3
H24A C24 H24B 107.4
C24 C25 C26 109.92(15)
C24 C25 H25A 109.7
C26 C25 H25A 109.7
C24 C25 H25B 109.7
C26 C25 H25B 109.7
H25A C25 H25B 108.2
C27 C26 C25 112.14(16)
C27 C26 H26A 109.2
C25 C26 H26A 109.2
C27 C26 H26B 109.2
C25 C26 H26B 109.2
H26A C26 H26B 107.9
C26 C27 H27A 109.5
C26 C27 H27B 109.5
H27A C27 H27B 109.5
C26 C27 H27C 109.5
H27A C27 H27C 109.5
H27B C27 H27C 109.5
C29 C28 N4 115.43(14)
C29 C28 H28A 108.4
N4 C28 H28A 108.4
C29 C28 H28B 108.4
N4 C28 H28B 108.4
H28A C28 H28B 107.5
C28 C29 C30 110.67(15)
C28 C29 H29A 109.5
C30 C29 H29A 109.5
C28 C29 H29B 109.5
C30 C29 H29B 109.5
H29A C29 H29B 108.1
C31 C30 C29 112.67(15)
C31 C30 H30A 109.1
C29 C30 H30A 109.1
C31 C30 H30B 109.1
C29 C30 H30B 109.1
H30A C30 H30B 107.8
C30 C31 H31A 109.5
C30 C31 H31B 109.5
H31A C31 H31B 109.5
C30 C31 H31C 109.5
H31A C31 H31C 109.5
H31B C31 H31C 109.5
C33 C32 N4 115.99(14)
C33 C32 H32A 108.3
N4 C32 H32A 108.3
C33 C32 H32B 108.3
N4 C32 H32B 108.3
H32A C32 H32B 107.4
C32 C33 C34 110.45(15)
C32 C33 H33A 109.6
C34 C33 H33A 109.6
C32 C33 H33B 109.6
C34 C33 H33B 109.6
H33A C33 H33B 108.1
C35 C34 C33 112.73(16)
C35 C34 H34A 109.0
C33 C34 H34A 109.0
C35 C34 H34B 109.0
C33 C34 H34B 109.0
H34A C34 H34B 107.8
C34 C35 H35A 109.5
C34 C35 H35B 109.5
H35A C35 H35B 109.5
C34 C35 H35C 109.5
H35A C35 H35C 109.5
H35B C35 H35C 109.5
N4 C36 C37 116.81(15)
N4 C36 H36A 108.1
C37 C36 H36A 108.1
N4 C36 H36B 108.1
C37 C36 H36B 108.1
H36A C36 H36B 107.3
C36 C37 C38 107.55(15)
C36 C37 H37A 110.2
C38 C37 H37A 110.2
C36 C37 H37B 110.2
C38 C37 H37B 110.2
H37A C37 H37B 108.5
C37 C38 C39 113.40(17)
C37 C38 H38A 108.9
C39 C38 H38A 108.9
C37 C38 H38B 108.9
C39 C38 H38B 108.9
H38A C38 H38B 107.7
C38 C39 H39A 109.5
C38 C39 H39B 109.5
H39A C39 H39B 109.5
C38 C39 H39C 109.5
H39A C39 H39C 109.5
H39B C39 H39C 109.5
C41 C40 N4 115.20(14)
C41 C40 H40A 108.5
N4 C40 H40A 108.5
C41 C40 H40B 108.5
N4 C40 H40B 108.5
H40A C40 H40B 107.5
C40 C41 C42 111.79(15)
C40 C41 H41A 109.3
C42 C41 H41A 109.3
C40 C41 H41B 109.3
C42 C41 H41B 109.3
H41A C41 H41B 107.9
C43 C42 C41 113.85(16)
C43 C42 H42A 108.8
C41 C42 H42A 108.8
C43 C42 H42B 108.8
C41 C42 H42B 108.8
H42A C42 H42B 107.7
C42 C43 H43A 109.5
C42 C43 H43B 109.5
H43A C43 H43B 109.5
C42 C43 H43C 109.5
H43A C43 H43C 109.5
H43B C43 H43C 109.5
C1 N1 C5 127.78(17)
C1 N1 Ni1 117.40(13)
C5 N1 Ni1 114.38(13)
C2 N2 C2N 118.79(17)
C2 N2 Ni1 114.95(13)
C2N N2 Ni1 126.04(14)
C3 N3 C10 128.65(16)
C3 N3 Ni1 116.26(13)
C10 N3 Ni1 114.52(12)
C36 N4 C28 111.17(13)
C36 N4 C32 104.99(12)
C28 N4 C32 110.97(13)
C36 N4 C40 111.37(13)
C28 N4 C40 106.77(13)
C32 N4 C40 111.65(14)
C12 N5 C24 108.59(14)
C12 N5 C20 107.96(13)
C24 N5 C20 111.41(14)
C12 N5 C16 111.85(14)
C24 N5 C16 108.30(13)
C20 N5 C16 108.76(14)
C4 O4 Ni1 112.83(12)
N1 Ni1 N3 86.00(7)
N1 Ni1 N2 85.13(7)
N3 Ni1 N2 170.39(7)
N1 Ni1 O4 172.38(6)
N3 Ni1 O4 86.37(6)
N2 Ni1 O4 102.48(6)
O7 O6 H1O 114.5(15)
O7 O6 H2O 62.7(18)
H1O O6 H2O 96(2)
O6 O7 C20 93.8(4)
O6 O7 H7A 113.0
C20 O7 H7A 113.0
O6 O7 H7B 113.0
C20 O7 H7B 113.0
H7A O7 H7B 110.4

loop_
_geom_bond_atom_site_label_1
_geom_bond_atom_site_label_2
_geom_bond_distance
C1 O1 1.248(2)
C1 N1 1.326(2)
C1 C2 1.540(3)
C2 O2 1.249(2)
C2 N2 1.331(3)
C3 O3 1.236(2)
C3 N3 1.337(2)
C3 C4 1.549(3)
C4 O5 1.223(2)
C4 O4 1.302(2)
C2N N2 1.462(2)
C2N H2N1 0.9600
C2N H2N2 0.9600
C2N H2N3 0.9600
C2N H2N4 0.9600
C2N H2N5 0.9600
C2N H2N6 0.9600
C5 C6 1.385(3)
C5 C10 1.410(3)
C5 N1 1.417(2)
C6 C7 1.389(3)
C6 H6 0.9300
C7 C8 1.377(3)
C7 H7 0.9300
C8 C9 1.385(3)
C8 H8 0.9300
C9 C10 1.391(3)
C9 H9 0.9300
C10 N3 1.407(2)
C12 C13 1.512(3)
C12 N5 1.515(2)
C12 H12A 0.9700
C12 H12B 0.9700
C13 C14 1.511(3)
C13 H13A 0.9700
C13 H13B 0.9700
C14 C15 1.510(3)
C14 H14A 0.9700
C14 H14B 0.9700
C15 H15A 0.9600
C15 H15B 0.9600
C15 H15C 0.9600
C16 C17 1.514(3)
C16 N5 1.530(2)
C16 H16A 0.9700
C16 H16B 0.9700
C17 C18 1.520(3)
C17 H17A 0.9700
C17 H17B 0.9700
C18 C19 1.523(3)
C18 H18A 0.9700
C18 H18B 0.9700
C19 H19A 0.9600
C19 H19B 0.9600
C19 H19C 0.9600
C20 C21 1.518(3)
C20 N5 1.521(2)
C20 O7 2.829(11)
C20 H20A 0.9700
C20 H20B 0.9700
C21 C22 1.523(3)
C21 H21A 0.9700
C21 H21B 0.9700
C22 C23 1.518(3)
C22 H22A 0.9700
C22 H22B 0.9700
C23 H23A 0.9600
C23 H23B 0.9600
C23 H23C 0.9600
C24 C25 1.515(2)
C24 N5 1.516(2)
C24 H24A 0.9700
C24 H24B 0.9700
C25 C26 1.519(3)
C25 H25A 0.9700
C25 H25B 0.9700
C26 C27 1.518(3)
C26 H26A 0.9700
C26 H26B 0.9700
C27 H27A 0.9600
C27 H27B 0.9600
C27 H27C 0.9600
C28 C29 1.517(2)
C28 N4 1.518(2)
C28 H28A 0.9700
C28 H28B 0.9700
C29 C30 1.517(2)
C29 H29A 0.9700
C29 H29B 0.9700
C30 C31 1.516(3)
C30 H30A 0.9700
C30 H30B 0.9700
C31 H31A 0.9600
C31 H31B 0.9600
C31 H31C 0.9600
C32 C33 1.514(2)
C32 N4 1.520(2)
C32 H32A 0.9700
C32 H32B 0.9700
C33 C34 1.524(2)
C33 H33A 0.9700
C33 H33B 0.9700
C34 C35 1.520(3)
C34 H34A 0.9700
C34 H34B 0.9700
C35 H35A 0.9600
C35 H35B 0.9600
C35 H35C 0.9600
C36 N4 1.516(2)
C36 C37 1.519(2)
C36 H36A 0.9700
C36 H36B 0.9700
C37 C38 1.524(3)
C37 H37A 0.9700
C37 H37B 0.9700
C38 C39 1.525(3)
C38 H38A 0.9700
C38 H38B 0.9700
C39 H39A 0.9600
C39 H39B 0.9600
C39 H39C 0.9600
C40 C41 1.510(2)
C40 N4 1.521(2)
C40 H40A 0.9700
C40 H40B 0.9700
C41 C42 1.531(3)
C41 H41A 0.9700
C41 H41B 0.9700
C42 C43 1.511(3)
C42 H42A 0.9700
C42 H42B 0.9700
C43 H43A 0.9600
C43 H43B 0.9600
C43 H43C 0.9600
N1 Ni1 1.8242(15)
N2 Ni1 1.8719(16)
N3 Ni1 1.8286(15)
O4 Ni1 1.8840(13)
O6 O7 2.625(12)
O6 H1O 0.871(15)
O6 H2O 0.945(17)
O7 H7A 0.9700
O7 H7B 0.9700

loop_
_geom_torsion_atom_site_label_1
_geom_torsion_atom_site_label_2
_geom_torsion_atom_site_label_3
_geom_torsion_atom_site_label_4
_geom_torsion
O1 C1 C2 O2 -0.5(3)
N1 C1 C2 O2 177.98(17)
O1 C1 C2 N2 179.81(17)
N1 C1 C2 N2 -1.7(2)
O3 C3 C4 O5 -6.0(3)
N3 C3 C4 O5 174.40(16)
O3 C3 C4 O4 174.32(16)
N3 C3 C4 O4 -5.3(2)
C10 C5 C6 C7 -1.3(3)
N1 C5 C6 C7 175.43(17)
C5 C6 C7 C8 -1.0(3)
C6 C7 C8 C9 1.4(3)
C7 C8 C9 C10 0.4(3)
C8 C9 C10 N3 -179.32(16)
C8 C9 C10 C5 -2.6(3)
C6 C5 C10 C9 3.1(3)
N1 C5 C10 C9 -174.09(15)
C6 C5 C10 N3 -179.76(15)
N1 C5 C10 N3 3.1(2)
N5 C12 C13 C14 -163.41(17)
C12 C13 C14 C15 -175.31(18)
N5 C16 C17 C18 171.86(16)
C16 C17 C18 C19 172.29(16)
N5 C20 C21 C22 -170.84(15)
O7 C20 C21 C22 41.7(3)
C20 C21 C22 C23 -162.24(16)
N5 C24 C25 C26 162.90(15)
C24 C25 C26 C27 173.62(15)
N4 C28 C29 C30 -179.87(14)
C28 C29 C30 C31 -175.10(15)
N4 C32 C33 C34 -170.67(15)
C32 C33 C34 C35 175.58(16)
N4 C36 C37 C38 -178.08(15)
C36 C37 C38 C39 -176.72(17)
N4 C40 C41 C42 170.28(15)
C40 C41 C42 C43 -74.2(2)
O1 C1 N1 C5 5.4(3)
C2 C1 N1 C5 -173.07(15)
O1 C1 N1 Ni1 177.18(15)
C2 C1 N1 Ni1 -1.25(19)
C6 C5 N1 C1 -6.1(3)
C10 C5 N1 C1 170.85(17)
C6 C5 N1 Ni1 -178.09(15)
C10 C5 N1 Ni1 -1.17(19)
O2 C2 N2 C2N -1.0(3)
C1 C2 N2 C2N 178.66(15)
O2 C2 N2 Ni1 -175.87(16)
C1 C2 N2 Ni1 3.75(19)
O3 C3 N3 C10 -1.7(3)
C4 C3 N3 C10 177.85(15)
O3 C3 N3 Ni1 -172.59(15)
C4 C3 N3 Ni1 6.96(18)
C9 C10 N3 C3 2.2(3)
C5 C10 N3 C3 -174.73(17)
C9 C10 N3 Ni1 173.19(15)
C5 C10 N3 Ni1 -3.71(18)
C37 C36 N4 C28 -60.79(19)
C37 C36 N4 C32 179.14(15)
C37 C36 N4 C40 58.2(2)
C29 C28 N4 C36 -65.64(18)
C29 C28 N4 C32 50.81(19)
C29 C28 N4 C40 172.69(14)
C33 C32 N4 C36 178.03(15)
C33 C32 N4 C28 57.8(2)
C33 C32 N4 C40 -61.17(19)
C41 C40 N4 C36 51.71(19)
C41 C40 N4 C28 173.25(14)
C41 C40 N4 C32 -65.30(18)
C13 C12 N5 C24 -57.0(2)
C13 C12 N5 C20 -177.88(16)
C13 C12 N5 C16 62.5(2)
C25 C24 N5 C12 -179.07(14)
C25 C24 N5 C20 -60.29(19)
C25 C24 N5 C16 59.28(19)
C21 C20 N5 C12 77.2(2)
O7 C20 N5 C12 -137.6(3)
C21 C20 N5 C24 -41.9(2)
O7 C20 N5 C24 103.2(3)
C21 C20 N5 C16 -161.22(16)
O7 C20 N5 C16 -16.1(4)
C17 C16 N5 C12 49.1(2)
C17 C16 N5 C24 168.71(15)
C17 C16 N5 C20 -70.06(19)
O5 C4 O4 Ni1 -178.41(15)
C3 C4 O4 Ni1 1.24(18)
C1 N1 Ni1 N3 -173.62(14)
C5 N1 Ni1 N3 -0.71(12)
C1 N1 Ni1 N2 2.67(13)
C5 N1 Ni1 N2 175.58(12)
C1 N1 Ni1 O4 -174.6(4)
C5 N1 Ni1 O4 -1.7(5)
C3 N3 Ni1 N1 174.67(13)
C10 N3 Ni1 N1 2.49(12)
C3 N3 Ni1 N2 152.0(4)
C10 N3 Ni1 N2 -20.2(5)
C3 N3 Ni1 O4 -5.46(13)
C10 N3 Ni1 O4 -177.65(12)
C2 N2 Ni1 N1 -3.66(13)
C2N N2 Ni1 N1 -178.14(15)
C2 N2 Ni1 N3 19.1(5)
C2N N2 Ni1 N3 -155.4(4)
C2 N2 Ni1 O4 175.98(13)
C2N N2 Ni1 O4 1.49(16)
C4 O4 Ni1 N1 3.0(5)
C4 O4 Ni1 N3 2.05(12)
C4 O4 Ni1 N2 -174.19(12)
C21 C20 O7 O6 111.2(3)
N5 C20 O7 O6 -34.7(4)
